data_7208896
loop_
_publ_author_name
'Xia, Zhengqiang'
'Wei, Qing'
'Yang, Qi'
'Qiao, Chengfang'
'Chen, Sanping'
'Xie, Gang'
'Zhang, Guochun'
'Zhou, Chunsheng'
'Gao, Shengli'

_publ_section_title
;
 Lanthanide coordination compounds with 1H-benzimidazole-2-carboxylic
 acid: syntheses, structures and spectroscopic properties
;
_journal_issue 1
_journal_name_full CrystEngComm
_journal_page_first 86
_journal_paper_doi 10.1039/c2ce26120k
_journal_volume 15
_journal_year 2013
_chemical_formula_moiety 'C24 H15 N6 O6 Tb'
_chemical_formula_sum 'C24 H15 N6 O6 Tb'
_chemical_formula_weight 642.34
_chemical_name_systematic
;
?
;
_space_group_IT_number 14
_symmetry_cell_setting monoclinic
_symmetry_space_group_name_Hall '-P 2yn'
_symmetry_space_group_name_H-M 'P 1 21/n 1'
_atom_sites_solution_hydrogens geom
_atom_sites_solution_primary direct
_atom_sites_solution_secondary difmap
_audit_creation_method SHELXL-97
_cell_angle_alpha 90.00
_cell_angle_beta 91.090(2)
_cell_angle_gamma 90.00
_cell_formula_units_Z 4
_cell_length_a 9.7089(14)
_cell_length_b 8.9276(13)
_cell_length_c 25.930(4)
_cell_measurement_reflns_used 3824
_cell_measurement_temperature 296(2)
_cell_measurement_theta_max 25.49
_cell_measurement_theta_min 2.25
_cell_volume 2247.1(6)
_computing_cell_refinement 'SAINT (Bruker, 2008)'
_computing_data_collection 'APEX2 (Bruker, 2008)'
_computing_data_reduction 'SAINT (Bruker, 2008)'
_computing_molecular_graphics 'ORTEP-3 (Farrugia, 1997)'
_computing_publication_material 'SHELXL-97 (Sheldrick, 2008)'
_computing_structure_refinement 'SHELXL-97 (Sheldrick, 2008)'
_computing_structure_solution 'SHELXS-97 (Sheldrick, 2008)'
_diffrn_ambient_temperature 296(2)
_diffrn_measured_fraction_theta_full 0.992
_diffrn_measured_fraction_theta_max 0.992
_diffrn_measurement_device_type 'Bruker APEX-II CCD'
_diffrn_measurement_method '\f and \w scans'
_diffrn_radiation_monochromator graphite
_diffrn_radiation_source 'fine-focus sealed tube'
_diffrn_radiation_type MoK\a
_diffrn_radiation_wavelength 0.71073
_diffrn_reflns_av_R_equivalents 0.0452
_diffrn_reflns_av_sigmaI/netI 0.0553
_diffrn_reflns_limit_h_max 11
_diffrn_reflns_limit_h_min -11
_diffrn_reflns_limit_k_max 10
_diffrn_reflns_limit_k_min -10
_diffrn_reflns_limit_l_max 30
_diffrn_reflns_limit_l_min -25
_diffrn_reflns_number 10687
_diffrn_reflns_theta_full 25.10
_diffrn_reflns_theta_max 25.10
_diffrn_reflns_theta_min 2.23
_diffrn_standards_number 0
_exptl_absorpt_coefficient_mu 3.204
_exptl_absorpt_correction_T_max 0.852
_exptl_absorpt_correction_T_min 0.361
_exptl_absorpt_correction_type multi-scan
_exptl_absorpt_process_details '(SADABS; Bruker, 2002)'
_exptl_crystal_colour colorless
_exptl_crystal_density_diffrn 1.899
_exptl_crystal_density_meas 1.899
_exptl_crystal_density_method 'not measured'
_exptl_crystal_description flaky
_exptl_crystal_F_000 1256
_exptl_crystal_size_max 0.33
_exptl_crystal_size_mid 0.28
_exptl_crystal_size_min 0.05
_refine_diff_density_max 2.221
_refine_diff_density_min -1.662
_refine_diff_density_rms 0.153
_refine_ls_extinction_method none
_refine_ls_goodness_of_fit_ref 1.066
_refine_ls_hydrogen_treatment constr
_refine_ls_matrix_type full
_refine_ls_number_parameters 334
_refine_ls_number_reflns 3983
_refine_ls_number_restraints 0
_refine_ls_restrained_S_all 1.066
_refine_ls_R_factor_all 0.0502
_refine_ls_R_factor_gt 0.0410
_refine_ls_shift/su_max 0.001
_refine_ls_shift/su_mean 0.000
_refine_ls_structure_factor_coef Fsqd
_refine_ls_weighting_details 'calc w=1/[\s^2^(Fo^2^)+(0.0362P)^2^+11.8919P] where P=(Fo^2^+2Fc^2^)/3'
_refine_ls_weighting_scheme calc
_refine_ls_wR_factor_gt 0.0972
_refine_ls_wR_factor_ref 0.1021
_reflns_number_gt 3375
_reflns_number_total 3983
_reflns_threshold_expression >2sigma(I)
_cod_data_source_file c2ce26120k.txt
_cod_data_source_block xb4185_0m
_cod_depositor_comments
;
The following automatic conversions were performed:

'_symmetry_cell_setting' value 'Monoclinic' changed to 'monoclinic'
according to /home/saulius/struct/CIF-dictionaries/cif_core.dic
dictionary named 'cif_core.dic' version 2.4.2 from 2011-04-26.

Automatic conversion script
Id: cif_fix_values 1891 2012-01-12 08:04:46Z andrius 
;
_cod_original_sg_symbol_H-M 'P2(1)/n '
_cod_database_code 7208896

loop_
_symmetry_equiv_pos_as_xyz
'x, y, z'
'-x+1/2, y+1/2, -z+1/2'
'-x, -y, -z'
'x-1/2, -y-1/2, z-1/2'

loop_
_atom_site_label
_atom_site_type_symbol
_atom_site_fract_x
_atom_site_fract_y
_atom_site_fract_z
_atom_site_U_iso_or_equiv
_atom_site_adp_type
_atom_site_occupancy
_atom_site_symmetry_multiplicity
_atom_site_calc_flag
_atom_site_refinement_flags
Tb1 Tb 0.48919(3) -0.04769(3) 0.218594(11) 0.01804(12) Uani 1 1 d .
C1 C 0.2364(6) 0.1479(8) 0.2624(3) 0.0243(14) Uani 1 1 d .
C2 C 0.3316(7) 0.1262(8) 0.3080(2) 0.0258(15) Uani 1 1 d .
C3 C 0.4924(7) 0.0330(9) 0.3564(3) 0.0313(16) Uani 1 1 d .
C4 C 0.5975(7) -0.0522(10) 0.3801(3) 0.0372(18) Uani 1 1 d .
H4 H 0.6372 -0.1331 0.3634 0.045 Uiso 1 1 calc R
C5 C 0.6386(10) -0.0114(12) 0.4282(3) 0.058(3) Uani 1 1 d .
H5 H 0.7072 -0.0668 0.4449 0.069 Uiso 1 1 calc R
C6 C 0.5818(11) 0.1107(13) 0.4537(4) 0.068(3) Uani 1 1 d .
H6 H 0.6153 0.1356 0.4864 0.081 Uiso 1 1 calc R
C7 C 0.4780(10) 0.1953(11) 0.4320(3) 0.058(3) Uani 1 1 d .
H7 H 0.4387 0.2756 0.4492 0.069 Uiso 1 1 calc R
C8 C 0.4350(7) 0.1533(9) 0.3824(3) 0.0342(17) Uani 1 1 d .
C9 C 0.4226(7) -0.0593(8) 0.0937(3) 0.0289(16) Uani 1 1 d .
C10 C 0.5754(6) -0.0265(7) 0.0966(2) 0.0228(14) Uani 1 1 d .
C11 C 0.7792(7) 0.0038(8) 0.1290(3) 0.0253(15) Uani 1 1 d .
C12 C 0.7849(7) 0.0320(8) 0.0759(3) 0.0287(16) Uani 1 1 d .
C13 C 0.8982(7) 0.0167(9) 0.1606(3) 0.0353(17) Uani 1 1 d .
H13 H 0.8965 -0.0024 0.1958 0.042 Uiso 1 1 calc R
C14 C 1.0172(7) 0.0589(10) 0.1364(3) 0.0393(19) Uani 1 1 d .
H14 H 1.0973 0.0698 0.1563 0.047 Uiso 1 1 calc R
C15 C 1.0231(8) 0.0863(10) 0.0834(3) 0.043(2) Uani 1 1 d .
H15 H 1.1067 0.1120 0.0689 0.052 Uiso 1 1 calc R
C16 C 0.9067(8) 0.0756(9) 0.0523(3) 0.0373(19) Uani 1 1 d .
H16 H 0.9092 0.0965 0.0172 0.045 Uiso 1 1 calc R
C17 C 0.7165(6) 0.2244(7) 0.2455(2) 0.0208(14) Uani 1 1 d .
C18 C 0.6196(6) 0.2958(7) 0.2082(3) 0.0228(14) Uani 1 1 d .
C19 C 0.4531(6) 0.3172(7) 0.1532(3) 0.0249(15) Uani 1 1 d .
C20 C 0.3389(7) 0.2991(8) 0.1206(3) 0.0363(18) Uani 1 1 d .
H20 H 0.2828 0.2150 0.1229 0.044 Uiso 1 1 calc R
C21 C 0.3119(9) 0.4088(10) 0.0855(3) 0.050(2) Uani 1 1 d .
H21 H 0.2357 0.3983 0.0635 0.060 Uiso 1 1 calc R
C22 C 0.3940(9) 0.5363(10) 0.0811(3) 0.047(2) Uani 1 1 d .
H22 H 0.3732 0.6065 0.0556 0.056 Uiso 1 1 calc R
C23 C 0.5056(8) 0.5602(8) 0.1139(3) 0.0379(18) Uani 1 1 d .
H23 H 0.5598 0.6458 0.1120 0.046 Uiso 1 1 calc R
C24 C 0.5317(7) 0.4489(8) 0.1499(3) 0.0272(15) Uani 1 1 d .
N1 N 0.6445(5) -0.0346(6) 0.1409(2) 0.0221(12) Uani 1 1 d .
N2 N 0.6538(5) 0.0114(7) 0.0566(2) 0.0274(13) Uani 1 1 d .
H2 H 0.6270 0.0210 0.0250 0.033 Uiso 1 1 calc R
N3 N 0.5108(5) 0.2243(6) 0.1903(2) 0.0262(13) Uani 1 1 d .
N4 N 0.6362(6) 0.4318(6) 0.1864(2) 0.0284(13) Uani 1 1 d .
H4A H 0.6997 0.4958 0.1938 0.034 Uiso 1 1 calc R
N5 N 0.4270(5) 0.0202(7) 0.3084(2) 0.0276(13) Uani 1 1 d .
N6 N 0.3333(6) 0.2100(7) 0.3507(2) 0.0342(14) Uani 1 1 d .
H6A H 0.2806 0.2849 0.3571 0.041 Uiso 1 1 calc R
O1 O 0.3724(4) -0.0777(5) 0.13748(17) 0.0248(10) Uani 1 1 d .
O2 O 0.3651(5) -0.0636(6) 0.05132(18) 0.0363(13) Uani 1 1 d .
O3 O 0.2642(5) 0.0681(5) 0.22451(17) 0.0285(11) Uani 1 1 d .
O4 O 0.1376(4) 0.2370(5) 0.26665(18) 0.0273(11) Uani 1 1 d .
O5 O 0.6786(4) 0.0966(5) 0.25944(18) 0.0253(10) Uani 1 1 d .
O6 O 0.8261(4) 0.2883(5) 0.25894(17) 0.0246(10) Uani 1 1 d .

loop_
_atom_site_aniso_label
_atom_site_aniso_U_11
_atom_site_aniso_U_22
_atom_site_aniso_U_33
_atom_site_aniso_U_23
_atom_site_aniso_U_13
_atom_site_aniso_U_12
Tb1 0.01554(17) 0.01735(18) 0.02116(19) -0.00017(13) -0.00151(11) -0.00045(12)
C1 0.021(3) 0.023(4) 0.029(4) 0.003(3) 0.001(3) -0.002(3)
C2 0.030(4) 0.023(4) 0.024(4) 0.004(3) 0.001(3) -0.001(3)
C3 0.028(4) 0.045(5) 0.021(4) 0.011(3) -0.005(3) -0.007(3)
C4 0.026(4) 0.051(5) 0.035(4) 0.009(4) -0.005(3) 0.009(3)
C5 0.053(5) 0.085(8) 0.034(5) 0.012(5) -0.015(4) 0.008(5)
C6 0.080(7) 0.086(8) 0.036(5) -0.004(5) -0.033(5) 0.008(6)
C7 0.085(7) 0.052(6) 0.036(5) -0.014(4) -0.017(5) 0.016(5)
C8 0.040(4) 0.035(4) 0.027(4) -0.007(3) -0.005(3) 0.008(3)
C9 0.023(3) 0.030(4) 0.034(4) -0.004(3) 0.001(3) -0.003(3)
C10 0.025(3) 0.023(4) 0.020(3) 0.000(3) 0.000(3) -0.002(3)
C11 0.023(3) 0.029(4) 0.024(4) -0.002(3) 0.000(3) -0.001(3)
C12 0.025(3) 0.034(4) 0.028(4) 0.002(3) 0.004(3) -0.002(3)
C13 0.033(4) 0.045(5) 0.028(4) -0.001(3) -0.002(3) -0.001(3)
C14 0.021(4) 0.059(5) 0.038(4) -0.001(4) -0.003(3) -0.007(3)
C15 0.024(4) 0.058(6) 0.048(5) -0.004(4) 0.004(4) -0.008(4)
C16 0.034(4) 0.053(5) 0.025(4) 0.004(3) 0.005(3) -0.006(4)
C17 0.018(3) 0.022(4) 0.022(3) -0.005(3) -0.001(3) 0.004(3)
C18 0.018(3) 0.018(3) 0.033(4) 0.000(3) -0.003(3) 0.000(3)
C19 0.018(3) 0.023(4) 0.033(4) 0.001(3) -0.009(3) 0.002(3)
C20 0.030(4) 0.029(4) 0.049(5) 0.005(4) -0.019(3) -0.003(3)
C21 0.054(5) 0.050(6) 0.046(5) 0.003(4) -0.029(4) 0.003(4)
C22 0.051(5) 0.048(5) 0.041(5) 0.009(4) -0.020(4) 0.010(4)
C23 0.047(5) 0.024(4) 0.043(5) 0.012(3) -0.013(4) 0.000(3)
C24 0.028(3) 0.023(4) 0.031(4) 0.002(3) -0.010(3) -0.001(3)
N1 0.015(3) 0.032(3) 0.019(3) -0.002(2) 0.000(2) -0.001(2)
N2 0.025(3) 0.039(4) 0.018(3) 0.004(2) -0.001(2) -0.004(3)
N3 0.024(3) 0.016(3) 0.038(3) 0.007(2) -0.007(2) -0.001(2)
N4 0.031(3) 0.019(3) 0.036(3) 0.003(2) -0.010(3) -0.006(2)
N5 0.020(3) 0.034(3) 0.029(3) 0.000(3) -0.003(2) 0.003(2)
N6 0.038(3) 0.032(4) 0.032(3) -0.007(3) -0.003(3) 0.013(3)
O1 0.027(2) 0.027(3) 0.020(2) 0.0001(19) 0.0025(19) -0.0059(19)
O2 0.028(3) 0.062(4) 0.019(3) 0.001(2) -0.005(2) -0.006(2)
O3 0.028(2) 0.033(3) 0.025(3) -0.006(2) -0.003(2) 0.006(2)
O4 0.019(2) 0.025(3) 0.038(3) -0.003(2) -0.003(2) 0.005(2)
O5 0.023(2) 0.020(2) 0.033(3) 0.006(2) -0.008(2) -0.0034(19)
O6 0.020(2) 0.018(2) 0.036(3) -0.004(2) -0.010(2) -0.0054(18)

loop_
_atom_type_symbol
_atom_type_description
_atom_type_scat_dispersion_real
_atom_type_scat_dispersion_imag
_atom_type_scat_source
C C 0.0033 0.0016 'International Tables Vol C Tables 4.2.6.8 and 6.1.1.4'
H H 0.0000 0.0000 'International Tables Vol C Tables 4.2.6.8 and 6.1.1.4'
N N 0.0061 0.0033 'International Tables Vol C Tables 4.2.6.8 and 6.1.1.4'
O O 0.0106 0.0060 'International Tables Vol C Tables 4.2.6.8 and 6.1.1.4'
Tb Tb -0.1723 4.1537 'International Tables Vol C Tables 4.2.6.8 and 6.1.1.4'

loop_
_geom_angle_atom_site_label_1
_geom_angle_atom_site_label_2
_geom_angle_atom_site_label_3
_geom_angle
_geom_angle_site_symmetry_1
_geom_angle_site_symmetry_3
O4 Tb1 O6 81.33(15) 2_545 2_645
O4 Tb1 O1 78.89(15) 2_545 .
O6 Tb1 O1 119.35(15) 2_645 .
O4 Tb1 O3 82.02(16) 2_545 .
O6 Tb1 O3 157.36(16) 2_645 .
O1 Tb1 O3 71.93(15) . .
O4 Tb1 O5 139.08(15) 2_545 .
O6 Tb1 O5 70.36(15) 2_645 .
O1 Tb1 O5 140.82(15) . .
O3 Tb1 O5 114.56(15) . .
O4 Tb1 N5 84.76(18) 2_545 .
O6 Tb1 N5 96.65(17) 2_645 .
O1 Tb1 N5 137.04(16) . .
O3 Tb1 N5 66.58(16) . .
O5 Tb1 N5 70.35(16) . .
O4 Tb1 N1 119.57(17) 2_545 .
O6 Tb1 N1 76.50(16) 2_645 .
O1 Tb1 N1 65.52(15) . .
O3 Tb1 N1 125.41(16) . .
O5 Tb1 N1 82.40(16) . .
N5 Tb1 N1 152.56(18) . .
O4 Tb1 N3 152.26(16) 2_545 .
O6 Tb1 N3 126.28(16) 2_645 .
O1 Tb1 N3 83.88(17) . .
O3 Tb1 N3 72.00(17) . .
O5 Tb1 N3 63.99(16) . .
N5 Tb1 N3 93.46(19) . .
N1 Tb1 N3 71.00(18) . .
O3 C1 O4 127.6(6) . .
O3 C1 C2 114.1(6) . .
O4 C1 C2 118.2(6) . .
N5 C2 N6 113.3(6) . .
N5 C2 C1 121.3(6) . .
N6 C2 C1 125.4(6) . .
C8 C3 N5 108.5(6) . .
C8 C3 C4 120.1(7) . .
N5 C3 C4 131.5(7) . .
C5 C4 C3 117.2(8) . .
C5 C4 H4 121.4 . .
C3 C4 H4 121.4 . .
C4 C5 C6 122.4(8) . .
C4 C5 H5 118.8 . .
C6 C5 H5 118.8 . .
C7 C6 C5 122.0(8) . .
C7 C6 H6 119.0 . .
C5 C6 H6 119.0 . .
C6 C7 C8 115.8(8) . .
C6 C7 H7 122.1 . .
C8 C7 H7 122.1 . .
N6 C8 C3 106.6(6) . .
N6 C8 C7 130.8(7) . .
C3 C8 C7 122.6(7) . .
O2 C9 O1 129.0(6) . .
O2 C9 C10 118.7(6) . .
O1 C9 C10 112.2(6) . .
N1 C10 N2 113.6(6) . .
N1 C10 C9 120.9(6) . .
N2 C10 C9 125.5(6) . .
N1 C11 C12 108.5(6) . .
N1 C11 C13 130.9(6) . .
C12 C11 C13 120.6(6) . .
N2 C12 C16 131.7(7) . .
N2 C12 C11 106.3(6) . .
C16 C12 C11 122.0(7) . .
C14 C13 C11 116.4(7) . .
C14 C13 H13 121.8 . .
C11 C13 H13 121.8 . .
C13 C14 C15 123.0(7) . .
C13 C14 H14 118.5 . .
C15 C14 H14 118.5 . .
C16 C15 C14 120.9(7) . .
C16 C15 H15 119.5 . .
C14 C15 H15 119.5 . .
C15 C16 C12 117.1(7) . .
C15 C16 H16 121.5 . .
C12 C16 H16 121.5 . .
O6 C17 O5 125.9(6) . .
O6 C17 C18 120.8(6) . .
O5 C17 C18 113.2(5) . .
N3 C18 N4 113.0(6) . .
N3 C18 C17 121.3(6) . .
N4 C18 C17 125.5(6) . .
N3 C19 C20 131.4(6) . .
N3 C19 C24 109.4(5) . .
C20 C19 C24 119.2(6) . .
C21 C20 C19 117.7(7) . .
C21 C20 H20 121.1 . .
C19 C20 H20 121.1 . .
C20 C21 C22 122.6(8) . .
C20 C21 H21 118.7 . .
C22 C21 H21 118.7 . .
C23 C22 C21 121.2(8) . .
C23 C22 H22 119.4 . .
C21 C22 H22 119.4 . .
C22 C23 C24 115.9(7) . .
C22 C23 H23 122.1 . .
C24 C23 H23 122.1 . .
C23 C24 N4 131.6(7) . .
C23 C24 C19 123.3(6) . .
N4 C24 C19 104.9(6) . .
C10 N1 C11 104.9(5) . .
C10 N1 Tb1 113.1(4) . .
C11 N1 Tb1 139.5(4) . .
C10 N2 C12 106.7(5) . .
C10 N2 H2 126.6 . .
C12 N2 H2 126.6 . .
C18 N3 C19 105.5(5) . .
C18 N3 Tb1 115.6(4) . .
C19 N3 Tb1 137.6(4) . .
C18 N4 C24 107.1(5) . .
C18 N4 H4A 126.4 . .
C24 N4 H4A 126.4 . .
C2 N5 C3 104.9(6) . .
C2 N5 Tb1 110.4(4) . .
C3 N5 Tb1 137.9(4) . .
C2 N6 C8 106.7(6) . .
C2 N6 H6A 126.6 . .
C8 N6 H6A 126.6 . .
C9 O1 Tb1 126.6(4) . .
C1 O3 Tb1 120.2(4) . .
C1 O4 Tb1 162.0(4) . 2
C17 O5 Tb1 124.8(4) . .
C17 O6 Tb1 169.2(4) . 2_655

loop_
_geom_bond_atom_site_label_1
_geom_bond_atom_site_label_2
_geom_bond_distance
_geom_bond_site_symmetry_2
Tb1 O4 2.318(4) 2_545
Tb1 O6 2.379(4) 2_645
Tb1 O1 2.386(4) .
Tb1 O3 2.424(4) .
Tb1 O5 2.467(4) .
Tb1 N5 2.493(6) .
Tb1 N1 2.541(5) .
Tb1 N3 2.546(5) .
C1 O3 1.247(8) .
C1 O4 1.253(8) .
C1 C2 1.501(9) .
C2 N5 1.324(9) .
C2 N6 1.336(9) .
C3 C8 1.391(10) .
C3 N5 1.390(9) .
C3 C4 1.404(10) .
C4 C5 1.354(12) .
C4 H4 0.9300 .
C5 C6 1.393(14) .
C5 H5 0.9300 .
C6 C7 1.373(13) .
C6 H6 0.9300 .
C7 C8 1.394(11) .
C7 H7 0.9300 .
C8 N6 1.370(9) .
C9 O2 1.224(8) .
C9 O1 1.255(8) .
C9 C10 1.512(9) .
C10 N1 1.321(8) .
C10 N2 1.342(8) .
C11 N1 1.393(8) .
C11 C12 1.401(9) .
C11 C13 1.408(10) .
C12 N2 1.372(9) .
C12 C16 1.397(9) .
C13 C14 1.377(10) .
C13 H13 0.9300 .
C14 C15 1.400(11) .
C14 H14 0.9300 .
C15 C16 1.378(11) .
C15 H15 0.9300 .
C16 H16 0.9300 .
C17 O6 1.251(7) .
C17 O5 1.254(8) .
C17 C18 1.481(9) .
C18 N3 1.312(8) .
C18 N4 1.350(8) .
C19 N3 1.381(8) .
C19 C20 1.390(9) .
C19 C24 1.406(9) .
C20 C21 1.360(11) .
C20 H20 0.9300 .
C21 C22 1.396(12) .
C21 H21 0.9300 .
C22 C23 1.382(11) .
C22 H22 0.9300 .
C23 C24 1.382(10) .
C23 H23 0.9300 .
C24 N4 1.383(9) .
N2 H2 0.8600 .
N4 H4A 0.8600 .
N6 H6A 0.8600 .
O4 Tb1 2.318(4) 2
O6 Tb1 2.379(4) 2_655

loop_
_geom_hbond_atom_site_label_D
_geom_hbond_atom_site_label_H
_geom_hbond_atom_site_label_A
_geom_hbond_distance_DH
_geom_hbond_distance_HA
_geom_hbond_distance_DA
_geom_hbond_angle_DHA
_geom_hbond_site_symmetry_A
N2 H2 O2 0.86 2.02 2.839(7) 159.6 3_655
N4 H4A O5 0.86 1.90 2.697(7) 153.0 2_655
N6 H6A O1 0.86 1.93 2.774(7) 165.4 2
